data_2010330
loop_
_publ_author_name
'Ebihara, Masahiro'
'Tsuchiya, Masaki'
'Kawamura, Takashi'

_publ_section_title
;
 A distorted planar palladium complex with maleonitriledithiolato and
 triphenylphosphine ligands, [Pd(PPh~3~)~2~(mnt)]
;
_journal_issue 12
_journal_name_full 'Acta Crystallographica Section C'
_journal_page_first 1880
_journal_page_last 1882
_journal_paper_doi 10.1107/S0108270194008516
_journal_volume 50
_journal_year 1994
_chemical_formula_moiety '[Pd(C4 N2 S2 )(C18 H15 P )2 ]'
_chemical_formula_sum 'C40 H30 N2 P2 Pd S2'
_chemical_formula_weight 771.16
_chemical_name_systematic
;
cis-bis(triphenylphosphine)(maleonitriledithiolato)palladium
;
_space_group_IT_number 7
_symmetry_cell_setting monoclinic
_symmetry_space_group_name_Hall 'P -2yac'
_symmetry_space_group_name_H-M 'P 1 n 1'
_cell_angle_alpha 90
_cell_angle_beta 101.070(10)
_cell_angle_gamma 90
_cell_formula_units_Z 2
_cell_length_a 9.119(2)
_cell_length_b 11.039(2)
_cell_length_c 17.9710(10)
_cell_measurement_reflns_used 25
_cell_measurement_temperature 23.0
_cell_measurement_theta_max 30
_cell_measurement_theta_min 25
_cell_volume 1775.4(5)
_computing_cell_refinement 'MSC/AFC Diffractometer Control'
_computing_data_collection
;MSC/AFC Diffractometer Control Software
 (Molecular Structure Corporation, 1988)
;
_computing_data_reduction 'TEXSAN PROCESS (Molecular Structure Corporation, 1989)'
_computing_publication_material 'TEXSAN LS'
_computing_structure_refinement 'TEXSAN LS'
_computing_structure_solution 'SHELXS86 (Sheldrick, 1985)'
_diffrn_ambient_temperature 23.0
_diffrn_measurement_device 'Rigaku AFC5R diffractometer'
_diffrn_measurement_method \w/2\q
_diffrn_radiation_monochromator graphite
_diffrn_radiation_source 'Rigaku rotating anode'
_diffrn_radiation_type 'Molybdenum K\a'
_diffrn_radiation_wavelength 0.7107
_diffrn_reflns_av_R_equivalents 0.068
_diffrn_reflns_limit_h_max 12
_diffrn_reflns_limit_h_min 0
_diffrn_reflns_limit_k_max 15
_diffrn_reflns_limit_k_min 0
_diffrn_reflns_limit_l_max 24
_diffrn_reflns_limit_l_min -25
_diffrn_reflns_number 5740
_diffrn_reflns_theta_max 30.0
_diffrn_reflns_theta_min 1.16
_diffrn_standards_decay_% 0.38
_diffrn_standards_interval_count 150
_diffrn_standards_number 3
_exptl_absorpt_coefficient_mu 0.762
_exptl_absorpt_correction_type none
_exptl_crystal_colour red
_exptl_crystal_density_diffrn 1.442
_exptl_crystal_description prismatic
_exptl_crystal_F_000 784.00
_exptl_crystal_size_max 0.3
_exptl_crystal_size_mid 0.2
_exptl_crystal_size_min 0.2
_refine_diff_density_max -0.67
_refine_diff_density_min 1.29
_refine_ls_goodness_of_fit_obs 2.440
_refine_ls_hydrogen_treatment noref
_refine_ls_matrix_type full
_refine_ls_number_parameters 422
_refine_ls_number_reflns 4281
_refine_ls_number_restraints 0
_refine_ls_R_factor_obs 0.046
_refine_ls_shift/esd_max 0.0190
_refine_ls_structure_factor_coef F
_refine_ls_weighting_scheme
;w = [\s^2^(F~o~) + p^2^(F~o~)^2^/4]^-1^, where p = 0.01 (p is a
fudge factor based on multiple measurements for the three standard
reflections)
;
_refine_ls_wR_factor_obs 0.057
_reflns_number_observed 4281
_reflns_number_total 5740
_reflns_observed_criterion >2sigma(I)
_cod_data_source_file na1118.cif
_cod_data_source_block PdPPh32mnt
_cod_depositor_comments
;
The following automatic conversions were performed:

'_atom_site_thermal_displace_type' tag value 'Uij' was replaced with
'Uani' value 47 times.

Automatic conversion script
Id: cif_fix_values 1646 2011-03-28 12:23:43Z adriana 
;
_cod_original_cell_volume 1775.4(4)
_cod_original_sg_symbol_H-M 'P n'
_cod_database_code 2010330

loop_
_symmetry_equiv_pos_as_xyz
'  +x,  +y,  +z'
'1/2+x,  -y,1/2+z'

loop_
_atom_site_aniso_label
_atom_site_aniso_U_11
_atom_site_aniso_U_22
_atom_site_aniso_U_33
_atom_site_aniso_U_12
_atom_site_aniso_U_13
_atom_site_aniso_U_23
Pd1 0.0304(3) 0.0272(3) 0.0230(3) 0.0012(5) 0.0053(2) -0.0010(4)
S1 0.052(2) 0.0350(10) 0.0330(10) -0.0080(10) 0.0150(10) -0.0030(10)
S2 0.041(2) 0.0360(10) 0.0280(10) 0.0010(10) 0.0060(10) -0.0060(10)
P1 0.0290(10) 0.0280(10) 0.0280(10) 0.0010(10) 0.0030(10) 0.0010(10)
P2 0.0390(10) 0.0300(10) 0.0260(10) 0.0010(10) 0.0060(10) -0.0030(10)
N1 0.100(10) 0.084(9) 0.069(8) -0.025(8) 0.032(7) 0.014(7)
N2 0.110(10) 0.100(10) 0.037(8) 0.028(9) 0.018(9) -0.003(7)
C1 0.033(5) 0.040(6) 0.030(5) 0.006(5) 0.011(4) 0.006(4)
C2 0.032(6) 0.043(7) 0.026(5) 0.004(5) 0.006(4) 0.008(5)
C3 0.052(7) 0.051(8) 0.043(7) -0.007(6) 0.015(6) 0.005(6)
C4 0.054(8) 0.058(8) 0.037(6) 0.020(7) 0.014(6) 0.002(6)
C5 0.034(5) 0.031(5) 0.026(5) 0.004(4) -0.004(4) 0.001(4)
C6 0.040(6) 0.058(7) 0.032(6) -0.002(6) -0.003(5) 0.007(5)
C7 0.064(8) 0.064(8) 0.037(6) -0.002(7) 0.009(6) 0.012(6)
C8 0.059(8) 0.053(8) 0.038(6) 0.002(7) -0.023(6) -0.001(6)
C9 0.038(6) 0.050(7) 0.042(7) -0.003(5) -0.008(5) -0.001(5)
C10 0.043(7) 0.045(7) 0.036(6) -0.001(5) 0.004(5) 0.002(5)
C11 0.030(5) 0.043(6) 0.023(5) 0.003(5) -0.003(4) -0.001(4)
C12 0.035(6) 0.050(7) 0.036(6) -0.003(5) -0.001(5) 0.003(5)
C13 0.033(7) 0.068(8) 0.053(8) -0.004(6) 0.006(5) 0.004(7)
C14 0.029(6) 0.090(10) 0.050(8) 0.005(7) 0.003(6) 0.002(8)
C15 0.044(7) 0.064(8) 0.049(7) 0.019(7) -0.008(5) 0.007(6)
C16 0.041(6) 0.044(6) 0.032(6) 0.010(5) -0.002(5) 0.002(5)
C17 0.036(5) 0.036(5) 0.025(5) -0.002(5) 0.008(4) 0.001(4)
C18 0.049(7) 0.043(6) 0.043(6) 0.015(6) 0.000(5) -0.002(6)
C19 0.062(8) 0.049(7) 0.064(8) 0.023(7) 0.007(7) -0.002(7)
C20 0.080(10) 0.050(8) 0.075(10) 0.013(8) 0.022(8) -0.021(8)
C21 0.068(9) 0.044(7) 0.053(8) -0.005(7) 0.008(7) -0.014(6)
C22 0.059(8) 0.036(6) 0.038(6) 0.005(6) 0.004(6) -0.006(5)
C23 0.044(7) 0.035(6) 0.028(5) 0.004(5) 0.013(5) -0.004(5)
C24 0.054(8) 0.056(8) 0.040(7) 0.003(7) 0.016(6) 0.000(6)
C25 0.070(10) 0.070(10) 0.033(8) 0.003(9) 0.019(8) 0.004(7)
C26 0.100(10) 0.063(9) 0.053(8) 0.012(9) 0.042(8) 0.017(7)
C27 0.057(8) 0.061(9) 0.060(8) -0.001(7) 0.029(7) 0.006(7)
C28 0.047(7) 0.054(8) 0.044(6) 0.006(6) 0.011(5) 0.003(6)
C29 0.043(6) 0.034(6) 0.037(6) 0.005(5) 0.010(5) 0.001(5)
C30 0.054(7) 0.054(7) 0.035(6) 0.006(6) 0.013(5) 0.002(6)
C31 0.064(9) 0.067(9) 0.039(7) 0.014(7) -0.001(6) 0.009(6)
C32 0.070(10) 0.068(9) 0.057(9) 0.035(8) 0.006(7) 0.005(7)
C33 0.068(9) 0.058(9) 0.075(10) 0.027(7) 0.024(8) 0.003(8)
C34 0.075(9) 0.047(7) 0.045(7) 0.014(7) 0.020(6) -0.007(6)
C35 0.048(7) 0.035(6) 0.034(6) -0.008(5) 0.008(5) -0.003(5)
C36 0.048(7) 0.058(8) 0.041(7) -0.003(6) 0.005(5) -0.003(6)
C37 0.055(8) 0.080(10) 0.056(8) -0.021(8) -0.005(6) 0.006(8)
C38 0.060(10) 0.070(10) 0.100(10) -0.022(9) -0.018(9) -0.015(10)
C39 0.13(2) 0.046(9) 0.110(10) -0.030(10) -0.010(10) -0.026(9)
C40 0.068(9) 0.046(8) 0.100(10) -0.006(7) 0.017(8) -0.024(8)

loop_
_atom_site_label
_atom_site_fract_x
_atom_site_fract_y
_atom_site_fract_z
_atom_site_U_iso_or_equiv
_atom_site_thermal_displace_type
_atom_site_calc_flag
_atom_site_calc_attached_atom
Pd1 0.0000 0.19837(6) 0.0000 0.02680(10) Uani ? ?
S1 0.1364(3) 0.3627(3) -0.0305(2) 0.0391(8) Uani ? ?
S2 0.0225(3) 0.1104(2) -0.11330(10) 0.0353(8) Uani ? ?
P1 -0.0966(3) 0.0191(2) 0.03450(10) 0.0285(6) Uani ? ?
P2 -0.0666(3) 0.3188(2) 0.09480(10) 0.0318(8) Uani ? ?
N1 0.2660(10) 0.4940(10) -0.1964(7) 0.082(5) Uani ? ?
N2 0.095(2) 0.1970(10) -0.3000(7) 0.082(6) Uani ? ?
C1 0.1500(10) 0.3313(9) -0.1232(5) 0.034(3) Uani ? ?
C2 0.1000(10) 0.2261(10) -0.1581(6) 0.034(3) Uani ? ?
C3 0.2160(10) 0.4220(10) -0.1639(7) 0.048(4) Uani ? ?
C4 0.1000(10) 0.2080(10) -0.2379(7) 0.049(4) Uani ? ?
C5 -0.0110(10) -0.0166(9) 0.1321(5) 0.032(3) Uani ? ?
C6 -0.0900(10) -0.0700(10) 0.1825(6) 0.045(4) Uani ? ?
C7 -0.0120(10) -0.1040(10) 0.2538(6) 0.055(4) Uani ? ?
C8 0.1380(10) -0.0830(10) 0.2745(6) 0.054(4) Uani ? ?
C9 0.2180(10) -0.0290(10) 0.2264(6) 0.045(4) Uani ? ?
C10 0.1430(10) 0.0060(10) 0.1560(6) 0.042(4) Uani ? ?
C11 -0.3000(10) 0.0133(9) 0.0189(5) 0.033(3) Uani ? ?
C12 -0.3740(10) -0.0900(10) 0.0336(6) 0.041(4) Uani ? ?
C13 -0.5270(10) -0.0940(10) 0.0212(7) 0.052(4) Uani ? ?
C14 -0.6060(10) 0.0050(10) -0.0083(7) 0.057(5) Uani ? ?
C15 -0.5360(10) 0.1060(10) -0.0246(7) 0.055(4) Uani ? ?
C16 -0.3810(10) 0.1120(10) -0.0116(6) 0.040(3) Uani ? ?
C17 -0.0540(10) -0.1164(9) -0.0156(5) 0.032(3) Uani ? ?
C18 0.0570(10) -0.1980(10) 0.0118(6) 0.046(4) Uani ? ?
C19 0.0850(10) -0.2970(10) -0.0275(7) 0.059(4) Uani ? ?
C20 0.000(2) -0.3200(10) -0.0971(8) 0.068(5) Uani ? ?
C21 -0.1150(10) -0.2410(10) -0.1267(7) 0.056(4) Uani ? ?
C22 -0.1430(10) -0.1407(10) -0.0869(6) 0.045(4) Uani ? ?
C23 -0.1360(10) 0.2535(10) 0.1753(6) 0.035(3) Uani ? ?
C24 -0.0420(10) 0.2390(10) 0.2449(7) 0.049(4) Uani ? ?
C25 -0.092(2) 0.1890(10) 0.3053(8) 0.058(5) Uani ? ?
C26 -0.238(2) 0.1530(10) 0.2967(8) 0.067(5) Uani ? ?
C27 -0.3320(10) 0.1680(10) 0.2291(8) 0.057(4) Uani ? ?
C28 -0.2810(10) 0.2180(10) 0.1691(6) 0.048(4) Uani ? ?
C29 -0.2170(10) 0.4200(9) 0.0496(6) 0.038(3) Uani ? ?
C30 -0.2520(10) 0.4320(10) -0.0289(6) 0.047(4) Uani ? ?
C31 -0.3700(10) 0.5050(10) -0.0624(7) 0.058(4) Uani ? ?
C32 -0.452(2) 0.5650(10) -0.0197(8) 0.067(5) Uani ? ?
C33 -0.420(2) 0.5560(10) 0.0566(8) 0.065(5) Uani ? ?
C34 -0.3050(10) 0.4840(10) 0.0923(7) 0.055(4) Uani ? ?
C35 0.0890(10) 0.4131(10) 0.1416(6) 0.039(3) Uani ? ?
C36 0.2320(10) 0.3680(10) 0.1574(6) 0.050(4) Uani ? ?
C37 0.3480(10) 0.4340(10) 0.1961(8) 0.064(5) Uani ? ?
C38 0.330(2) 0.543(2) 0.2190(10) 0.083(6) Uani ? ?
C39 0.199(2) 0.5920(10) 0.2040(10) 0.100(6) Uani ? ?
C40 0.071(2) 0.5290(10) 0.1654(8) 0.071(5) Uani ? ?
H6 -0.1981 -0.0858 0.1669 0.0544 Uiso calc C6
H7 -0.0667 -0.1415 0.2908 0.0662 Uiso calc C7
H8 0.1930 -0.1047 0.3255 0.0642 Uiso calc C8
H9 0.3242 -0.0176 0.2421 0.0535 Uiso calc C9
H10 0.1991 0.0474 0.1222 0.0500 Uiso calc C10
H12 -0.3175 -0.1612 0.0523 0.0493 Uiso calc C12
H13 -0.5782 -0.1688 0.0332 0.0642 Uiso calc C13
H14 -0.7142 0.0034 -0.0160 0.0718 Uiso calc C14
H15 -0.5956 0.1757 -0.0450 0.0659 Uiso calc C15
H16 -0.3313 0.1840 -0.0248 0.0534 Uiso calc C16
H18 0.1183 -0.1824 0.0601 0.0553 Uiso calc C18
H19 0.1667 -0.3504 -0.0069 0.0695 Uiso calc C19
H20 0.0176 -0.3922 -0.1250 0.0770 Uiso calc C20
H21 -0.1800 -0.2554 -0.1762 0.0682 Uiso calc C21
H22 -0.2233 -0.0864 -0.1072 0.0561 Uiso calc C22
H24 0.0622 0.2648 0.2504 0.0598 Uiso calc C24
H25 -0.0273 0.1808 0.3545 0.0712 Uiso calc C25
H26 -0.2790 0.1135 0.3371 0.0787 Uiso calc C26
H27 -0.4378 0.1417 0.2219 0.0690 Uiso calc C27
H28 -0.3489 0.2303 0.1203 0.0556 Uiso calc C28
H30 -0.1932 0.3863 -0.0591 0.0558 Uiso calc C30
H31 -0.3922 0.5158 -0.1178 0.0722 Uiso calc C31
H32 -0.5381 0.6147 -0.0434 0.0823 Uiso calc C32
H33 -0.4785 0.6014 0.0875 0.0761 Uiso calc C33
H34 -0.2831 0.4765 0.1471 0.0636 Uiso calc C34
H36 0.2522 0.2858 0.1396 0.0595 Uiso calc C36
H37 0.4482 0.3990 0.2064 0.0777 Uiso calc C37
H38 0.4128 0.5899 0.2459 0.0945 Uiso calc C38
H39 0.1831 0.6761 0.2224 0.1104 Uiso calc C39
H40 -0.0319 0.5676 0.1538 0.0885 Uiso calc C40

loop_
_atom_type_symbol
_atom_type_description
_atom_type_scat_dispersion_real
_atom_type_scat_dispersion_imag
_atom_type_scat_source
P 0 0.102 0.094 'International Tables'
S 0 0.125 0.123 'International Tables'
N 0 0.006 0.003 'International Tables'
C 0 0.003 0.002 'International Tables'
H 0 0.000 0.000 'International Tables'
Pd 0 -0.999 1.007 'International Tables'

loop_
_geom_angle_atom_site_label_1
_geom_angle_atom_site_label_2
_geom_angle_atom_site_label_3
_geom_angle
_geom_angle_publ_flag
S1 Pd1 S2 88.75(10) yes
S1 Pd1 P1 170.30(10) yes
S1 Pd1 P2 87.31(10) yes
S2 Pd1 P1 88.83(10) yes
S2 Pd1 P2 165.36(9) yes
P1 Pd1 P2 97.28(9) yes
Pd1 S1 C1 102.1(4) no
Pd1 S2 C2 102.4(4) no
Pd1 P1 C5 109.3(3) no
Pd1 P1 C11 114.8(4) no
Pd1 P1 C17 116.3(3) no
C5 P1 C11 112.0(5) no
C5 P1 C17 101.9(4) no
C11 P1 C17 101.6(5) no
Pd1 P2 C23 122.0(4) no
Pd1 P2 C29 107.5(3) no
Pd1 P2 C35 111.9(4) no
C23 P2 C29 104.4(5) no
C23 P2 C35 102.4(5) no
C29 P2 C35 107.8(5) no
S1 C1 C2 122.6(8) no
S1 C1 C3 117.5(8) no
C2 C1 C3 119.9(10) no
S2 C2 C1 123.2(8) no
S2 C2 C4 115.8(9) no
C1 C2 C4 120.0(10) no
N1 C3 C1 178.0(10) no
N2 C4 C2 176.0(10) no
P1 C5 C6 122.7(8) no
P1 C5 C10 118.2(8) no
C6 C5 C10 119.0(9) no
C5 C6 C7 118.0(10) no
C5 C6 H6 120.2419 no
C7 C6 H6 121.3040 no
C6 C7 C8 120.0(10) no
C6 C7 H7 119.3785 no
C8 C7 H7 119.7023 no
C7 C8 C9 121.0(10) no
C7 C8 H8 120.9399 no
C9 C8 H8 117.1533 no
C8 C9 C10 118.0(10) no
C8 C9 H9 119.9173 no
C10 C9 H9 121.9509 no
C5 C10 C9 121.0(10) no
C5 C10 H10 120.1632 no
C9 C10 H10 118.1775 no
P1 C11 C12 121.3(8) no
P1 C11 C16 119.3(8) no
C12 C11 C16 119.0(10) no
C11 C12 C13 120.0(10) no
C11 C12 H12 119.6320 no
C13 C12 H12 119.4331 no
C12 C13 C14 119.0(10) no
C12 C13 H13 119.5993 no
C14 C13 H13 121.2722 no
C13 C14 C15 120.0(10) no
C13 C14 H14 119.5726 no
C15 C14 H14 119.6349 no
C14 C15 C16 120.0(10) no
C14 C15 H15 118.6748 no
C16 C15 H15 120.6236 no
C11 C16 C15 119.0(10) no
C11 C16 H16 120.5788 no
C15 C16 H16 120.2576 no
P1 C17 C18 124.8(7) no
P1 C17 C22 117.9(8) no
C18 C17 C22 117.2(9) no
C17 C18 C19 122.9(10) no
C17 C18 H18 118.3720 no
C19 C18 H18 118.6925 no
C18 C19 C20 119.0(10) no
C18 C19 H19 120.2717 no
C20 C19 H19 119.9104 no
C19 C20 C21 119.0(10) no
C19 C20 H20 120.2446 no
C21 C20 H20 120.4182 no
C20 C21 C22 120.0(10) no
C20 C21 H21 121.6763 no
C22 C21 H21 117.6722 no
C17 C22 C21 120.0(10) no
C17 C22 H22 119.2467 no
C21 C22 H22 120.6767 no
P2 C23 C24 121.0(9) no
P2 C23 C28 121.5(9) no
C24 C23 C28 117.0(10) no
C23 C24 C25 121.0(10) no
C23 C24 H24 118.4766 no
C25 C24 H24 119.9559 no
C24 C25 C26 119.0(10) no
C24 C25 H25 121.6752 no
C26 C25 H25 118.8974 no
C25 C26 C27 119.0(10) no
C25 C26 H26 123.0982 no
C27 C26 H26 116.8736 no
C26 C27 C28 120.0(10) no
C26 C27 H27 121.0240 no
C28 C27 H27 118.8512 no
C23 C28 C27 121.0(10) no
C23 C28 H28 118.1851 no
C27 C28 H28 120.4061 no
P2 C29 C30 121.1(8) no
P2 C29 C34 121.4(8) no
C30 C29 C34 117.0(10) no
C29 C30 C31 120.0(10) no
C29 C30 H30 117.8515 no
C31 C30 H30 121.6274 no
C30 C31 C32 120.0(10) no
C30 C31 H31 120.0768 no
C32 C31 H31 119.4712 no
C31 C32 C33 120.0(10) no
C31 C32 H32 120.6722 no
C33 C32 H32 118.6394 no
C32 C33 C34 120.0(10) no
C32 C33 H33 120.2117 no
C34 C33 H33 118.8560 no
C29 C34 C33 120.0(10) no
C29 C34 H34 119.2781 no
C33 C34 H34 120.6659 no
P2 C35 C36 120.9(9) no
P2 C35 C40 123.1(10) no
C36 C35 C40 115.0(10) no
C35 C36 C37 122.0(10) no
C35 C36 H36 119.1005 no
C37 C36 H36 118.8075 no
C36 C37 C38 121.0(10) no
C36 C37 H37 119.7419 no
C38 C37 H37 118.6608 no
C37 C38 C39 119.0(10) no
C37 C38 H38 121.5351 no
C39 C38 H38 118.8965 no
C38 C39 C40 122.0(10) no
C38 C39 H39 120.2188 no
C40 C39 H39 117.2368 no
C35 C40 C39 118.0(10) no
C35 C40 H40 119.1700 no
C39 C40 H40 122.4836 no

loop_
_geom_bond_atom_site_label_1
_geom_bond_atom_site_label_2
_geom_bond_site_symmetry_1
_geom_bond_site_symmetry_2
_geom_bond_distance
_geom_bond_publ_flag
Pd1 S1 . . 2.323(3) yes
Pd1 S2 . . 2.300(3) yes
Pd1 P1 . . 2.299(3) yes
Pd1 P2 . . 2.332(3) yes
S1 C1 . . 1.730(10) yes
S2 C2 . . 1.730(10) yes
P1 C5 . . 1.820(9) yes
P1 C11 . . 1.820(10) yes
P1 C17 . . 1.830(10) yes
P2 C23 . . 1.830(10) yes
P2 C29 . . 1.830(10) yes
P2 C35 . . 1.830(10) yes
N1 C3 . . 1.130(10) yes
N2 C4 . . 1.11(2) yes
C1 C2 . . 1.350(10) yes
C1 C3 . . 1.440(10) yes
C2 C4 . . 1.45(2) yes
C5 C6 . . 1.390(10) no
C5 C10 . . 1.410(10) no
C6 C7 . . 1.400(10) no
C6 H6 . . 0.9867 no
C7 C8 . . 1.37(2) no
C7 H7 . . 0.9948 no
C8 C9 . . 1.37(2) no
C8 H8 . . 0.9853 no
C9 C10 . . 1.370(10) no
C9 H9 . . 0.9645 no
C10 H10 . . 0.9832 no
C11 C12 . . 1.380(10) no
C11 C16 . . 1.370(10) no
C12 C13 . . 1.370(10) no
C12 H12 . . 0.9622 no
C13 C14 . . 1.36(2) no
C13 H13 . . 0.9909 no
C14 C15 . . 1.35(2) no
C14 H14 . . 0.9668 no
C15 C16 . . 1.39(2) no
C15 H15 . . 0.9702 no
C16 H16 . . 0.9693 no
C17 C18 . . 1.370(10) no
C17 C22 . . 1.400(10) no
C18 C19 . . 1.35(2) no
C18 H18 . . 0.9539 no
C19 C20 . . 1.36(2) no
C19 H19 . . 0.9671 no
C20 C21 . . 1.39(2) no
C20 H20 . . 0.9727 no
C21 C22 . . 1.370(10) no
C21 H21 . . 0.9826 no
C22 H22 . . 0.9647 no
C23 C24 . . 1.38(2) no
C23 C28 . . 1.36(2) no
C24 C25 . . 1.37(2) no
C24 H24 . . 0.9798 no
C25 C26 . . 1.37(2) no
C25 H25 . . 0.9688 no
C26 C27 . . 1.35(2) no
C26 H26 . . 0.9811 no
C27 C28 . . 1.37(2) no
C27 H27 . . 0.9917 no
C28 H28 . . 0.9805 no
C29 C30 . . 1.390(10) no
C29 C34 . . 1.400(10) no
C30 C31 . . 1.38(2) no
C30 H30 . . 0.9780 no
C31 C32 . . 1.34(2) no
C31 H31 . . 0.9833 no
C32 C33 . . 1.35(2) no
C32 H32 . . 0.9852 no
C33 C34 . . 1.38(2) no
C33 H33 . . 0.9794 no
C34 H34 . . 0.9688 no
C35 C36 . . 1.370(10) no
C35 C40 . . 1.37(2) no
C36 C37 . . 1.36(2) no
C36 H36 . . 0.9937 no
C37 C38 . . 1.30(2) no
C37 H37 . . 0.9716 no
C38 C39 . . 1.30(2) no
C38 H38 . . 0.9629 no
C39 C40 . . 1.42(2) no
C39 H39 . . 1.0028 no
C40 H40 . . 1.0145 no
